data_1519362
loop_
_publ_author_name
'Cui, Yu'
'Gu, Weikai'
'Wang, Yaorong'
'Zhao, Bei'
'Yao, Yingming'
'Shen, Qi'

_publ_section_title
;
 Synthesis and characterization of rare-earth metal complexes supported by
 a new pentadentate Schiff base and their application in heteroselective
 polymerization of rac-lactide
;
_journal_issue 6
_journal_name_full 'Catal. Sci. Technol.'
_journal_page_first 3302
_journal_paper_doi 10.1039/C5CY00322A
_journal_volume 5
_journal_year 2015
_chemical_formula_moiety 'C57 H73 N2 O4 Yb, C4H8O, 0.5(C7H8)'
_chemical_formula_sum 'C64.5 H85 N2 O5 Yb'
_chemical_formula_weight 1141.39
_chemical_name_systematic 'complex 2'
_chemical_properties_physical 'Air-sensitive, Moisture-sensitive, Oxygen-sensitive'
_space_group_IT_number 14
_symmetry_cell_setting monoclinic
_symmetry_space_group_name_Hall '-P 2yn'
_symmetry_space_group_name_H-M 'P 1 21/n 1'
_atom_sites_solution_hydrogens geom
_atom_sites_solution_primary direct
_atom_sites_solution_secondary difmap
_audit_block_doi 10.5517/cc149j0z
_audit_creation_method SHELXL-97
_audit_update_record
;
2015-03-03 deposited with the CCDC.
2015-04-13 downloaded from the CCDC.
;
_cell_angle_alpha 90.00
_cell_angle_beta 103.0929(18)
_cell_angle_gamma 90.00
_cell_formula_units_Z 4
_cell_length_a 13.1060(3)
_cell_length_b 19.8031(4)
_cell_length_c 24.2374(5)
_cell_measurement_reflns_used 12844
_cell_measurement_temperature 223(2)
_cell_measurement_theta_max 29.8670
_cell_measurement_theta_min 3.4730
_cell_volume 6127.0(2)
_computing_cell_refinement
;
CrysAlisPro, Agilent Technologies,
Version 1.171.36.32 (release 02-08-2013 CrysAlis171 .NET)
(compiled Aug  2 2013,16:46:58)
;
_computing_data_collection
;
CrysAlisPro, Agilent Technologies,
Version 1.171.36.32 (release 02-08-2013 CrysAlis171 .NET)
(compiled Aug  2 2013,16:46:58)
;
_computing_data_reduction
;
CrysAlisPro, Agilent Technologies,
Version 1.171.36.32 (release 02-08-2013 CrysAlis171 .NET)
(compiled Aug  2 2013,16:46:58)
;
_computing_publication_material
;
O. V. Dolomanov, L. J. Bourhis, R. J. Gildea, J. A. K. Howard and H. Puschmann,
OLEX2: a complete structure solution, refinement and analysis program.
J. Appl. Cryst. (2009). 42, 339-341.
;
_computing_structure_refinement 'SHELXL-97 (Sheldrick, 1997)'
_computing_structure_solution 'SHELXS-97 (Sheldrick, 1990)'
_diffrn_ambient_temperature 223(2)
_diffrn_detector_area_resol_mean 10.4471
_diffrn_measured_fraction_theta_full 0.999
_diffrn_measured_fraction_theta_max 0.999
_diffrn_measurement_device_type 'Xcalibur, Atlas, Gemini'
_diffrn_measurement_method '\w scans'
_diffrn_radiation_monochromator graphite
_diffrn_radiation_source 'fine-focus sealed tube'
_diffrn_radiation_type MoK\a
_diffrn_radiation_wavelength 0.71073
_diffrn_reflns_av_R_equivalents 0.0340
_diffrn_reflns_av_sigmaI/netI 0.0394
_diffrn_reflns_limit_h_max 16
_diffrn_reflns_limit_h_min -16
_diffrn_reflns_limit_k_max 21
_diffrn_reflns_limit_k_min -24
_diffrn_reflns_limit_l_max 30
_diffrn_reflns_limit_l_min -30
_diffrn_reflns_number 40384
_diffrn_reflns_theta_full 26.37
_diffrn_reflns_theta_max 26.37
_diffrn_reflns_theta_min 2.80
_exptl_absorpt_coefficient_mu 1.573
_exptl_absorpt_correction_T_max 1.00000
_exptl_absorpt_correction_T_min 0.78276
_exptl_absorpt_correction_type multi-scan
_exptl_absorpt_process_details
;
CrysAlisPro, Agilent Technologies,
Version 1.171.36.32 (release 02-08-2013 CrysAlis171 .NET)
(compiled Aug  2 2013,16:46:58)
Empirical absorption correction using spherical harmonics,
 implemented in SCALE3 ABSPACK scaling algorithm.
;
_exptl_crystal_colour 'clear light yellow'
_exptl_crystal_density_diffrn 1.237
_exptl_crystal_density_method 'not measured'
_exptl_crystal_description block
_exptl_crystal_F_000 2384
_exptl_crystal_size_max 0.6000
_exptl_crystal_size_mid 0.4000
_exptl_crystal_size_min 0.2000
_refine_diff_density_max 1.401
_refine_diff_density_min -0.721
_refine_diff_density_rms 0.092
_refine_ls_extinction_method none
_refine_ls_goodness_of_fit_ref 1.075
_refine_ls_hydrogen_treatment constr
_refine_ls_matrix_type full
_refine_ls_number_parameters 617
_refine_ls_number_reflns 12514
_refine_ls_number_restraints 116
_refine_ls_restrained_S_all 1.092
_refine_ls_R_factor_all 0.0497
_refine_ls_R_factor_gt 0.0364
_refine_ls_shift/su_max 0.003
_refine_ls_shift/su_mean 0.000
_refine_ls_structure_factor_coef Fsqd
_refine_ls_weighting_details 'calc w=1/[\s^2^(Fo^2^)+(0.0388P)^2^+10.0041P] where P=(Fo^2^+2Fc^2^)/3'
_refine_ls_weighting_scheme calc
_refine_ls_wR_factor_gt 0.0884
_refine_ls_wR_factor_ref 0.0950
_reflns_number_gt 10276
_reflns_number_total 12514
_reflns_threshold_expression >2sigma(I)
_cod_data_source_file c5cy00322a2.cif
_cod_data_source_block g140228a
_cod_depositor_comments 'Adding full bibliography for 1519361--1519366.cif.'
_cod_original_formula_sum 'C64.50 H85 N2 O5 Yb'
_cod_database_code 1519362

loop_
_symmetry_equiv_pos_as_xyz
'x, y, z'
'-x+1/2, y+1/2, -z+1/2'
'-x, -y, -z'
'x-1/2, -y-1/2, z-1/2'

loop_
_atom_site_label
_atom_site_type_symbol
_atom_site_fract_x
_atom_site_fract_y
_atom_site_fract_z
_atom_site_U_iso_or_equiv
_atom_site_adp_type
_atom_site_occupancy
_atom_site_symmetry_multiplicity
_atom_site_calc_flag
_atom_site_refinement_flags
_atom_site_disorder_assembly
_atom_site_disorder_group
Yb1 Yb 0.070863(11) 0.776974(8) 0.032584(6) 0.02183(6) Uani 1 1 d . . .
N1 N 0.1236(2) 0.71419(15) -0.04261(13) 0.0256(7) Uani 1 1 d . . .
N2 N -0.0483(2) 0.86504(15) -0.00639(12) 0.0239(6) Uani 1 1 d . . .
O1 O -0.07524(19) 0.74343(13) -0.04925(11) 0.0262(6) Uani 1 1 d . . .
O2 O 0.21526(19) 0.81827(14) 0.02555(11) 0.0297(6) Uani 1 1 d . . .
O3 O 0.06666(19) 0.84070(13) 0.10292(10) 0.0284(6) Uani 1 1 d . . .
O4 O 0.0494(2) 0.68891(13) 0.07455(11) 0.0311(6) Uani 1 1 d . . .
C1 C -0.0546(3) 0.67954(19) -0.07040(16) 0.0285(8) Uani 1 1 d . . .
C2 C 0.0497(3) 0.6637(2) -0.06658(16) 0.0291(8) Uani 1 1 d . . .
C3 C 0.0736(3) 0.5993(2) -0.08241(18) 0.0387(10) Uani 1 1 d . . .
H3 H 0.1439 0.5866 -0.0790 0.046 Uiso 1 1 calc R . .
C4 C -0.0055(4) 0.5538(2) -0.1032(2) 0.0476(12) Uani 1 1 d . . .
H4 H 0.0111 0.5104 -0.1140 0.057 Uiso 1 1 calc R . .
C5 C -0.1093(4) 0.5718(2) -0.10809(19) 0.0452(11) Uani 1 1 d . . .
H5 H -0.1628 0.5409 -0.1231 0.054 Uiso 1 1 calc R . .
C6 C -0.1347(3) 0.6350(2) -0.09107(18) 0.0366(10) Uani 1 1 d . . .
H6 H -0.2049 0.6472 -0.0935 0.044 Uiso 1 1 calc R . .
C7 C -0.1022(3) 0.79609(19) -0.08929(15) 0.0254(8) Uani 1 1 d . . .
C8 C -0.0894(3) 0.86057(19) -0.06606(14) 0.0236(8) Uani 1 1 d . . .
C9 C -0.1146(3) 0.9157(2) -0.10207(16) 0.0312(9) Uani 1 1 d . . .
H9 H -0.1035 0.9598 -0.0876 0.037 Uiso 1 1 calc R . .
C10 C -0.1562(3) 0.9055(2) -0.15958(17) 0.0388(10) Uani 1 1 d . . .
H10 H -0.1744 0.9428 -0.1838 0.047 Uiso 1 1 calc R . .
C11 C -0.1708(3) 0.8410(2) -0.18119(17) 0.0425(11) Uani 1 1 d . . .
H11 H -0.1996 0.8345 -0.2200 0.051 Uiso 1 1 calc R . .
C12 C -0.1431(3) 0.7855(2) -0.14602(17) 0.0345(9) Uani 1 1 d . . .
H12 H -0.1522 0.7415 -0.1607 0.041 Uiso 1 1 calc R . .
C13 C 0.2953(3) 0.81287(19) 0.00155(15) 0.0256(8) Uani 1 1 d . . .
C14 C 0.3851(3) 0.8552(2) 0.01766(16) 0.0283(8) Uani 1 1 d . . .
C15 C 0.4637(3) 0.8482(2) -0.01180(18) 0.0341(9) Uani 1 1 d . . .
H15 H 0.5224 0.8767 -0.0014 0.041 Uiso 1 1 calc R . .
C16 C 0.4627(3) 0.8025(2) -0.05540(18) 0.0351(9) Uani 1 1 d . A .
C17 C 0.3777(3) 0.7610(2) -0.06946(18) 0.0347(9) Uani 1 1 d . . .
H17 H 0.3747 0.7291 -0.0985 0.042 Uiso 1 1 calc R . .
C18 C 0.2942(3) 0.7644(2) -0.04183(16) 0.0285(8) Uani 1 1 d . . .
C19 C 0.2088(3) 0.7187(2) -0.06105(16) 0.0302(8) Uani 1 1 d . . .
H19 H 0.2153 0.6887 -0.0902 0.036 Uiso 1 1 calc R . .
C20 C 0.3947(3) 0.9052(2) 0.06691(17) 0.0329(9) Uani 1 1 d . . .
C21 C 0.3050(4) 0.9565(2) 0.0545(2) 0.0562(14) Uani 1 1 d . . .
H21A H 0.3073 0.9813 0.0202 0.084 Uiso 1 1 calc R . .
H21B H 0.3124 0.9878 0.0859 0.084 Uiso 1 1 calc R . .
H21C H 0.2386 0.9330 0.0493 0.084 Uiso 1 1 calc R . .
C22 C 0.3944(4) 0.8662(3) 0.12103(19) 0.0531(13) Uani 1 1 d . . .
H22A H 0.3305 0.8399 0.1159 0.080 Uiso 1 1 calc R . .
H22B H 0.3980 0.8977 0.1521 0.080 Uiso 1 1 calc R . .
H22C H 0.4545 0.8363 0.1296 0.080 Uiso 1 1 calc R . .
C23 C 0.4967(3) 0.9457(3) 0.0777(2) 0.0471(12) Uani 1 1 d . . .
H23A H 0.5559 0.9151 0.0869 0.071 Uiso 1 1 calc R . .
H23B H 0.4989 0.9766 0.1090 0.071 Uiso 1 1 calc R . .
H23C H 0.5001 0.9711 0.0439 0.071 Uiso 1 1 calc R . .
C24 C 0.5525(4) 0.7990(2) -0.0858(2) 0.0530(13) Uani 1 1 d DU . .
C25 C 0.6442(9) 0.8439(7) -0.0592(6) 0.0904(18) Uani 0.50 1 d PDU A 1
H25A H 0.6989 0.8394 -0.0800 0.136 Uiso 0.50 1 calc PR A 1
H25B H 0.6711 0.8305 -0.0201 0.136 Uiso 0.50 1 calc PR A 1
H25C H 0.6211 0.8905 -0.0605 0.136 Uiso 0.50 1 calc PR A 1
C26 C 0.5080(10) 0.8217(8) -0.1480(4) 0.0904(18) Uani 0.50 1 d PDU A 1
H26A H 0.4502 0.7925 -0.1654 0.136 Uiso 0.50 1 calc PR A 1
H26B H 0.5626 0.8188 -0.1691 0.136 Uiso 0.50 1 calc PR A 1
H26C H 0.4834 0.8679 -0.1484 0.136 Uiso 0.50 1 calc PR A 1
C27 C 0.5808(12) 0.7274(5) -0.0991(8) 0.0904(18) Uani 0.50 1 d PDU A 1
H27A H 0.5173 0.7021 -0.1143 0.136 Uiso 0.50 1 calc PR A 1
H27B H 0.6193 0.7059 -0.0647 0.136 Uiso 0.50 1 calc PR A 1
H27C H 0.6239 0.7286 -0.1268 0.136 Uiso 0.50 1 calc PR A 1
C25A C 0.6040(11) 0.8672(5) -0.0897(7) 0.0904(18) Uani 0.50 1 d PDU A 2
H25D H 0.5506 0.9005 -0.1047 0.136 Uiso 0.50 1 calc PR A 2
H25E H 0.6523 0.8636 -0.1146 0.136 Uiso 0.50 1 calc PR A 2
H25F H 0.6420 0.8810 -0.0523 0.136 Uiso 0.50 1 calc PR A 2
C26A C 0.5130(10) 0.7812(8) -0.1488(4) 0.0904(18) Uani 0.50 1 d PDU A 2
H26D H 0.4696 0.8176 -0.1680 0.136 Uiso 0.50 1 calc PR A 2
H26E H 0.4722 0.7399 -0.1523 0.136 Uiso 0.50 1 calc PR A 2
H26F H 0.5724 0.7748 -0.1660 0.136 Uiso 0.50 1 calc PR A 2
C27A C 0.6213(10) 0.7403(6) -0.0619(7) 0.0904(18) Uani 0.50 1 d PDU A 2
H27D H 0.6792 0.7371 -0.0806 0.136 Uiso 0.50 1 calc PR A 2
H27E H 0.5808 0.6989 -0.0680 0.136 Uiso 0.50 1 calc PR A 2
H27F H 0.6485 0.7470 -0.0216 0.136 Uiso 0.50 1 calc PR A 2
C28 C 0.0152(3) 0.88979(19) 0.11999(15) 0.0259(8) Uani 1 1 d . . .
C29 C 0.0282(3) 0.9064(2) 0.17849(16) 0.0289(8) Uani 1 1 d . . .
C30 C -0.0295(3) 0.9594(2) 0.19251(17) 0.0341(9) Uani 1 1 d . . .
H30 H -0.0203 0.9700 0.2311 0.041 Uiso 1 1 calc R . .
C31 C -0.1012(3) 0.9988(2) 0.15342(17) 0.0329(9) Uani 1 1 d . B .
C32 C -0.1144(3) 0.9813(2) 0.09761(17) 0.0333(9) Uani 1 1 d . . .
H32 H -0.1622 1.0059 0.0702 0.040 Uiso 1 1 calc R . .
C33 C -0.0588(3) 0.9278(2) 0.07982(16) 0.0278(8) Uani 1 1 d . . .
C34 C -0.0839(3) 0.91320(19) 0.02017(15) 0.0271(8) Uani 1 1 d . . .
H34 H -0.1324 0.9425 -0.0025 0.032 Uiso 1 1 calc R . .
C35 C 0.1052(3) 0.8662(2) 0.22438(16) 0.0346(9) Uani 1 1 d . . .
C36 C 0.1041(4) 0.8907(3) 0.28408(18) 0.0574(14) Uani 1 1 d . . .
H36A H 0.1231 0.9381 0.2876 0.086 Uiso 1 1 calc R . .
H36B H 0.1539 0.8647 0.3116 0.086 Uiso 1 1 calc R . .
H36C H 0.0344 0.8849 0.2908 0.086 Uiso 1 1 calc R . .
C37 C 0.2169(4) 0.8756(3) 0.2156(2) 0.0578(14) Uani 1 1 d . . .
H37A H 0.2363 0.9229 0.2202 0.087 Uiso 1 1 calc R . .
H37B H 0.2196 0.8608 0.1778 0.087 Uiso 1 1 calc R . .
H37C H 0.2654 0.8489 0.2434 0.087 Uiso 1 1 calc R . .
C38 C 0.0776(4) 0.7914(2) 0.22150(19) 0.0500(12) Uani 1 1 d . . .
H38A H 0.1287 0.7670 0.2497 0.075 Uiso 1 1 calc R . .
H38B H 0.0782 0.7741 0.1841 0.075 Uiso 1 1 calc R . .
H38C H 0.0084 0.7853 0.2288 0.075 Uiso 1 1 calc R . .
C39 C -0.1621(3) 1.0577(2) 0.17139(18) 0.0437(11) Uani 1 1 d D . .
C40 C -0.1585(10) 1.1198(6) 0.1345(6) 0.0753(18) Uani 0.50 1 d PD B 1
H40A H -0.0867 1.1355 0.1401 0.113 Uiso 0.50 1 calc PR B 1
H40B H -0.2014 1.1553 0.1449 0.113 Uiso 0.50 1 calc PR B 1
H40C H -0.1849 1.1081 0.0950 0.113 Uiso 0.50 1 calc PR B 1
C41 C -0.1111(10) 1.0827(8) 0.2307(4) 0.0753(18) Uani 0.50 1 d PD B 1
H41A H -0.0397 1.0967 0.2319 0.113 Uiso 0.50 1 calc PR B 1
H41B H -0.1106 1.0466 0.2578 0.113 Uiso 0.50 1 calc PR B 1
H41C H -0.1505 1.1207 0.2403 0.113 Uiso 0.50 1 calc PR B 1
C42 C -0.2733(7) 1.0336(6) 0.1647(6) 0.0753(18) Uani 0.50 1 d PD B 1
H42A H -0.3153 1.0695 0.1755 0.113 Uiso 0.50 1 calc PR B 1
H42B H -0.2745 0.9946 0.1888 0.113 Uiso 0.50 1 calc PR B 1
H42C H -0.3018 1.0212 0.1255 0.113 Uiso 0.50 1 calc PR B 1
C40A C -0.1233(10) 1.1238(6) 0.1486(6) 0.0753(18) Uani 0.50 1 d PD B 2
H40D H -0.0495 1.1300 0.1655 0.113 Uiso 0.50 1 calc PR B 2
H40E H -0.1627 1.1617 0.1583 0.113 Uiso 0.50 1 calc PR B 2
H40F H -0.1337 1.1209 0.1077 0.113 Uiso 0.50 1 calc PR B 2
C41A C -0.1469(10) 1.0674(9) 0.2344(4) 0.0753(18) Uani 0.50 1 d PD B 2
H41D H -0.0726 1.0669 0.2520 0.113 Uiso 0.50 1 calc PR B 2
H41E H -0.1814 1.0311 0.2500 0.113 Uiso 0.50 1 calc PR B 2
H41F H -0.1768 1.1103 0.2418 0.113 Uiso 0.50 1 calc PR B 2
C42A C -0.2756(7) 1.0593(7) 0.1396(6) 0.0753(18) Uani 0.50 1 d PD B 2
H42D H -0.2799 1.0532 0.0995 0.113 Uiso 0.50 1 calc PR B 2
H42E H -0.3061 1.1025 0.1458 0.113 Uiso 0.50 1 calc PR B 2
H42F H -0.3137 1.0234 0.1533 0.113 Uiso 0.50 1 calc PR B 2
C43 C 0.0507(3) 0.64859(19) 0.11953(16) 0.0290(8) Uani 1 1 d . . .
C44 C 0.1458(3) 0.61707(19) 0.14760(16) 0.0287(8) Uani 1 1 d . . .
C45 C 0.1454(3) 0.5787(2) 0.19581(16) 0.0323(9) Uani 1 1 d . . .
H45 H 0.2082 0.5582 0.2148 0.039 Uiso 1 1 calc R . .
C46 C 0.0570(4) 0.5693(2) 0.21707(17) 0.0381(10) Uani 1 1 d . . .
C47 C -0.0354(3) 0.5986(2) 0.18764(17) 0.0373(10) Uani 1 1 d . . .
H47 H -0.0964 0.5922 0.2013 0.045 Uiso 1 1 calc R . .
C48 C -0.0421(3) 0.6370(2) 0.13875(17) 0.0329(9) Uani 1 1 d . . .
C49 C 0.2468(3) 0.6252(2) 0.12662(18) 0.0367(10) Uani 1 1 d . . .
C50 C 0.3379(3) 0.5828(3) 0.1608(2) 0.0495(12) Uani 1 1 d . . .
H50A H 0.3529 0.5968 0.2002 0.074 Uiso 1 1 calc R . .
H50B H 0.3996 0.5895 0.1456 0.074 Uiso 1 1 calc R . .
H50C H 0.3187 0.5354 0.1581 0.074 Uiso 1 1 calc R . .
C51 C 0.2301(4) 0.6014(3) 0.06482(19) 0.0486(12) Uani 1 1 d . . .
H51A H 0.2174 0.5531 0.0629 0.073 Uiso 1 1 calc R . .
H51B H 0.2921 0.6114 0.0508 0.073 Uiso 1 1 calc R . .
H51C H 0.1702 0.6246 0.0418 0.073 Uiso 1 1 calc R . .
C52 C 0.2837(4) 0.6993(3) 0.1333(2) 0.0534(13) Uani 1 1 d . . .
H52A H 0.2264 0.7288 0.1157 0.080 Uiso 1 1 calc R . .
H52B H 0.3417 0.7056 0.1150 0.080 Uiso 1 1 calc R . .
H52C H 0.3063 0.7102 0.1732 0.080 Uiso 1 1 calc R . .
C53 C 0.0595(4) 0.5261(3) 0.2685(2) 0.0549(13) Uani 1 1 d . . .
H53A H 0.0709 0.4793 0.2596 0.082 Uiso 1 1 calc R . .
H53B H -0.0066 0.5301 0.2798 0.082 Uiso 1 1 calc R . .
H53C H 0.1160 0.5410 0.2993 0.082 Uiso 1 1 calc R . .
C54 C -0.1499(3) 0.6618(3) 0.1051(2) 0.0448(11) Uani 1 1 d . . .
C55 C -0.2396(4) 0.6430(3) 0.1336(3) 0.0716(18) Uani 1 1 d . . .
H55A H -0.3054 0.6595 0.1107 0.107 Uiso 1 1 calc R . .
H55B H -0.2271 0.6634 0.1709 0.107 Uiso 1 1 calc R . .
H55C H -0.2429 0.5943 0.1371 0.107 Uiso 1 1 calc R . .
C56 C -0.1739(4) 0.6276(3) 0.0470(2) 0.0619(15) Uani 1 1 d . . .
H56A H -0.1189 0.6381 0.0275 0.093 Uiso 1 1 calc R . .
H56B H -0.2405 0.6440 0.0248 0.093 Uiso 1 1 calc R . .
H56C H -0.1777 0.5791 0.0518 0.093 Uiso 1 1 calc R . .
C57 C -0.1539(4) 0.7387(3) 0.0990(3) 0.0634(15) Uani 1 1 d . . .
H57A H -0.1043 0.7531 0.0772 0.095 Uiso 1 1 calc R . .
H57B H -0.1360 0.7593 0.1363 0.095 Uiso 1 1 calc R . .
H57C H -0.2240 0.7524 0.0797 0.095 Uiso 1 1 calc R . .
C1T C 0.4942(10) 0.5054(3) 0.9764(3) 0.379(10) Uiso 0.50 1 d PRD C -1
C2T C 0.5337(10) 0.5424(3) 1.0253(3) 0.379(10) Uiso 0.50 1 d PRD C -1
H2T H 0.5328 0.5898 1.0241 0.455 Uiso 0.50 1 calc PR D -1
C3T C 0.5745(10) 0.5092(3) 1.0761(3) 0.379(10) Uiso 0.50 1 d PRD C -1
H3T H 0.6012 0.5342 1.1092 0.455 Uiso 0.50 1 calc PR E -1
C4T C 0.5758(10) 0.4390(3) 1.0779(3) 0.379(10) Uiso 0.50 1 d PRD C -1
H4T H 0.6034 0.4166 1.1122 0.455 Uiso 0.50 1 calc PR F -1
C5T C 0.5363(10) 0.4020(3) 1.0290(3) 0.379(10) Uiso 0.50 1 d PRD C -1
H5T H 0.5372 0.3546 1.0303 0.455 Uiso 0.50 1 calc PR G -1
C6T C 0.4955(10) 0.4352(3) 0.9782(3) 0.379(10) Uiso 0.50 1 d PRD C -1
H6T H 0.4687 0.4102 0.9452 0.455 Uiso 0.50 1 calc PR H -1
C7T C 0.4498(10) 0.5415(3) 0.9212(3) 0.379(10) Uiso 0.50 1 d PRD C -1
H7T1 H 0.4361 0.5090 0.8904 0.568 Uiso 0.50 1 calc PR I -1
H7T2 H 0.4999 0.5747 0.9143 0.568 Uiso 0.50 1 calc PR J -1
H7T3 H 0.3851 0.5639 0.9234 0.568 Uiso 0.50 1 calc PR K -1
O5 O 0.1339(11) 0.7131(3) 0.7247(3) 0.280(15) Uiso 0.50 1 d PRD L 1
C58 C 0.0884(11) 0.6836(3) 0.7682(3) 0.224(5) Uiso 0.50 1 d PRD L 1
H58A H 0.0154 0.6704 0.7529 0.269 Uiso 0.50 1 calc PR M 1
H58B H 0.0913 0.7152 0.7996 0.269 Uiso 0.50 1 calc PR N 1
C59 C 0.1588(15) 0.6204(8) 0.7877(12) 0.224(5) Uiso 0.50 1 d PD L 1
H59A H 0.1432 0.5836 0.7600 0.269 Uiso 0.50 1 calc PR L 1
H59B H 0.1519 0.6041 0.8248 0.269 Uiso 0.50 1 calc PR L 1
C60 C 0.2717(12) 0.6524(13) 0.7904(12) 0.224(5) Uiso 0.50 1 d PD L 1
H60A H 0.3067 0.6642 0.8294 0.269 Uiso 0.50 1 calc PR L 1
H60B H 0.3163 0.6212 0.7751 0.269 Uiso 0.50 1 calc PR L 1
C61 C 0.2466(13) 0.7157(12) 0.7534(9) 0.224(5) Uiso 0.50 1 d PD L 1
H61A H 0.2612 0.7564 0.7769 0.269 Uiso 0.50 1 calc PR L 1
H61B H 0.2898 0.7169 0.7253 0.269 Uiso 0.50 1 calc PR L 1
O5A O 0.190(3) 0.7137(12) 0.7337(16) 0.55(4) Uiso 0.50 1 d PD O 2
C58A C 0.126(2) 0.7018(13) 0.7737(12) 0.224(5) Uiso 0.50 1 d PD O 2
H58C H 0.0642 0.6742 0.7581 0.269 Uiso 0.50 1 calc PR O 2
H58D H 0.1056 0.7436 0.7900 0.269 Uiso 0.50 1 calc PR O 2
C59A C 0.212(2) 0.6626(16) 0.8153(8) 0.224(5) Uiso 0.50 1 d PD O 2
H59C H 0.1821 0.6384 0.8432 0.269 Uiso 0.50 1 calc PR O 2
H59D H 0.2665 0.6934 0.8353 0.269 Uiso 0.50 1 calc PR O 2
C60A C 0.257(2) 0.6124(12) 0.7778(12) 0.224(5) Uiso 0.50 1 d PD O 2
H60C H 0.2234 0.5680 0.7764 0.269 Uiso 0.50 1 calc PR O 2
H60D H 0.3330 0.6073 0.7911 0.269 Uiso 0.50 1 calc PR O 2
C61A C 0.227(2) 0.6495(15) 0.7188(9) 0.224(5) Uiso 0.50 1 d PD O 2
H61C H 0.2888 0.6550 0.7024 0.269 Uiso 0.50 1 calc PR O 2
H61D H 0.1728 0.6249 0.6920 0.269 Uiso 0.50 1 calc PR O 2

loop_
_atom_site_aniso_label
_atom_site_aniso_U_11
_atom_site_aniso_U_22
_atom_site_aniso_U_33
_atom_site_aniso_U_23
_atom_site_aniso_U_13
_atom_site_aniso_U_12
Yb1 0.02239(8) 0.02108(9) 0.02118(9) -0.00052(7) 0.00320(6) 0.00015(6)
N1 0.0274(15) 0.0238(17) 0.0243(16) -0.0030(13) 0.0029(12) -0.0029(13)
N2 0.0265(15) 0.0233(17) 0.0205(15) 0.0002(13) 0.0023(12) -0.0019(12)
O1 0.0298(13) 0.0219(14) 0.0241(13) -0.0008(11) 0.0006(10) 0.0003(10)
O2 0.0259(13) 0.0350(16) 0.0306(14) -0.0100(12) 0.0113(11) -0.0066(11)
O3 0.0316(13) 0.0294(15) 0.0225(13) -0.0028(11) 0.0029(10) 0.0059(11)
O4 0.0367(14) 0.0245(15) 0.0318(15) 0.0063(12) 0.0072(11) 0.0001(11)
C1 0.035(2) 0.024(2) 0.0243(19) -0.0027(16) 0.0016(15) -0.0042(16)
C2 0.0318(19) 0.028(2) 0.026(2) -0.0039(17) 0.0027(15) -0.0040(16)
C3 0.038(2) 0.032(2) 0.045(3) -0.011(2) 0.0047(19) 0.0021(18)
C4 0.059(3) 0.028(2) 0.051(3) -0.014(2) 0.002(2) -0.003(2)
C5 0.048(3) 0.034(3) 0.047(3) -0.011(2) -0.002(2) -0.011(2)
C6 0.031(2) 0.036(2) 0.039(2) -0.0058(19) 0.0001(17) -0.0076(17)
C7 0.0204(17) 0.029(2) 0.0259(19) 0.0008(16) 0.0027(14) -0.0017(14)
C8 0.0220(17) 0.030(2) 0.0190(18) 0.0003(15) 0.0043(14) 0.0020(15)
C9 0.035(2) 0.029(2) 0.029(2) 0.0019(17) 0.0056(16) 0.0001(17)
C10 0.047(2) 0.042(3) 0.025(2) 0.0098(19) 0.0023(18) 0.002(2)
C11 0.053(3) 0.048(3) 0.021(2) 0.002(2) -0.0015(18) -0.001(2)
C12 0.035(2) 0.036(2) 0.030(2) -0.0021(18) 0.0012(17) -0.0039(17)
C13 0.0251(17) 0.028(2) 0.0231(19) 0.0012(16) 0.0042(14) 0.0011(15)
C14 0.0280(18) 0.030(2) 0.026(2) 0.0009(16) 0.0041(15) -0.0011(16)
C15 0.0259(18) 0.033(2) 0.044(2) 0.0022(19) 0.0081(17) -0.0018(16)
C16 0.030(2) 0.036(2) 0.042(2) -0.0009(19) 0.0141(18) 0.0035(17)
C17 0.032(2) 0.036(2) 0.039(2) -0.0048(19) 0.0139(17) 0.0045(17)
C18 0.0266(18) 0.029(2) 0.030(2) -0.0007(16) 0.0066(15) -0.0008(15)
C19 0.035(2) 0.028(2) 0.029(2) -0.0064(17) 0.0073(16) 0.0011(16)
C20 0.0280(19) 0.034(2) 0.037(2) -0.0080(18) 0.0085(16) -0.0080(17)
C21 0.044(3) 0.040(3) 0.079(4) -0.025(3) 0.003(2) 0.001(2)
C22 0.066(3) 0.058(3) 0.037(3) -0.013(2) 0.015(2) -0.026(3)
C23 0.042(2) 0.051(3) 0.047(3) -0.014(2) 0.007(2) -0.018(2)
C24 0.040(2) 0.051(3) 0.080(3) -0.012(3) 0.037(2) -0.001(2)
C25 0.083(4) 0.084(4) 0.129(5) -0.014(4) 0.076(3) 0.000(3)
C26 0.083(4) 0.084(4) 0.129(5) -0.014(4) 0.076(3) 0.000(3)
C27 0.083(4) 0.084(4) 0.129(5) -0.014(4) 0.076(3) 0.000(3)
C25A 0.083(4) 0.084(4) 0.129(5) -0.014(4) 0.076(3) 0.000(3)
C26A 0.083(4) 0.084(4) 0.129(5) -0.014(4) 0.076(3) 0.000(3)
C27A 0.083(4) 0.084(4) 0.129(5) -0.014(4) 0.076(3) 0.000(3)
C28 0.0258(17) 0.025(2) 0.026(2) -0.0036(16) 0.0054(15) 0.0001(15)
C29 0.0335(19) 0.027(2) 0.0242(19) -0.0030(16) 0.0032(15) 0.0024(16)
C30 0.040(2) 0.038(2) 0.023(2) -0.0060(18) 0.0039(16) 0.0005(18)
C31 0.033(2) 0.034(2) 0.031(2) -0.0065(18) 0.0053(16) 0.0045(17)
C32 0.035(2) 0.032(2) 0.029(2) -0.0011(17) 0.0015(16) 0.0089(17)
C33 0.0293(18) 0.028(2) 0.026(2) -0.0033(16) 0.0042(15) 0.0031(16)
C34 0.0287(18) 0.023(2) 0.027(2) 0.0028(16) 0.0009(15) 0.0056(15)
C35 0.044(2) 0.034(2) 0.022(2) -0.0026(17) -0.0006(17) 0.0060(18)
C36 0.081(4) 0.054(3) 0.026(2) -0.005(2) -0.009(2) 0.021(3)
C37 0.040(2) 0.073(4) 0.051(3) 0.005(3) -0.009(2) 0.004(2)
C38 0.073(3) 0.042(3) 0.030(2) 0.004(2) 0.002(2) 0.004(2)
C39 0.040(2) 0.048(3) 0.042(3) -0.012(2) 0.0061(19) 0.014(2)
C40 0.071(4) 0.071(4) 0.080(4) -0.020(3) 0.010(3) 0.034(3)
C41 0.071(4) 0.071(4) 0.080(4) -0.020(3) 0.010(3) 0.034(3)
C42 0.071(4) 0.071(4) 0.080(4) -0.020(3) 0.010(3) 0.034(3)
C40A 0.071(4) 0.071(4) 0.080(4) -0.020(3) 0.010(3) 0.034(3)
C41A 0.071(4) 0.071(4) 0.080(4) -0.020(3) 0.010(3) 0.034(3)
C42A 0.071(4) 0.071(4) 0.080(4) -0.020(3) 0.010(3) 0.034(3)
C43 0.039(2) 0.024(2) 0.0236(19) -0.0030(16) 0.0064(16) -0.0052(16)
C44 0.039(2) 0.021(2) 0.024(2) -0.0034(16) 0.0039(16) -0.0029(16)
C45 0.045(2) 0.026(2) 0.023(2) -0.0005(16) 0.0017(17) 0.0014(17)
C46 0.056(3) 0.035(2) 0.024(2) 0.0001(18) 0.0085(18) -0.004(2)
C47 0.047(2) 0.037(2) 0.032(2) -0.0024(19) 0.0176(18) -0.0072(19)
C48 0.039(2) 0.028(2) 0.032(2) -0.0018(17) 0.0081(17) -0.0024(17)
C49 0.036(2) 0.031(2) 0.041(2) 0.0074(19) 0.0061(18) 0.0033(18)
C50 0.039(2) 0.054(3) 0.052(3) 0.014(2) 0.005(2) 0.007(2)
C51 0.055(3) 0.054(3) 0.041(3) 0.011(2) 0.019(2) 0.014(2)
C52 0.044(3) 0.042(3) 0.073(4) 0.011(3) 0.010(2) -0.009(2)
C53 0.072(3) 0.059(3) 0.036(3) 0.014(2) 0.017(2) 0.001(3)
C54 0.038(2) 0.050(3) 0.048(3) 0.009(2) 0.0111(19) -0.006(2)
C55 0.046(3) 0.095(5) 0.076(4) 0.025(4) 0.020(3) -0.001(3)
C56 0.050(3) 0.081(4) 0.045(3) 0.004(3) -0.007(2) -0.009(3)
C57 0.042(3) 0.053(3) 0.092(4) 0.017(3) 0.008(3) 0.009(2)

loop_
_atom_type_symbol
_atom_type_description
_atom_type_scat_dispersion_real
_atom_type_scat_dispersion_imag
_atom_type_scat_source
C C 0.0033 0.0016 'International Tables Vol C Tables 4.2.6.8 and 6.1.1.4'
H H 0.0000 0.0000 'International Tables Vol C Tables 4.2.6.8 and 6.1.1.4'
N N 0.0061 0.0033 'International Tables Vol C Tables 4.2.6.8 and 6.1.1.4'
O O 0.0106 0.0060 'International Tables Vol C Tables 4.2.6.8 and 6.1.1.4'
Yb Yb -0.3850 5.5486 'International Tables Vol C Tables 4.2.6.8 and 6.1.1.4'

loop_
_geom_angle_atom_site_label_1
_geom_angle_atom_site_label_2
_geom_angle_atom_site_label_3
_geom_angle
O4 Yb1 O2 126.32(10)
O4 Yb1 O3 94.29(10)
O2 Yb1 O3 91.22(10)
O4 Yb1 N2 131.29(10)
O2 Yb1 N2 101.76(10)
O3 Yb1 N2 75.58(10)
O4 Yb1 N1 91.77(10)
O2 Yb1 N1 74.00(10)
O3 Yb1 N1 164.80(10)
N2 Yb1 N1 110.38(10)
O4 Yb1 O1 90.06(9)
O2 Yb1 O1 125.25(9)
O3 Yb1 O1 129.37(9)
N2 Yb1 O1 64.40(9)
N1 Yb1 O1 64.46(9)
C19 N1 C2 117.9(3)
C19 N1 Yb1 129.5(3)
C2 N1 Yb1 112.5(2)
C34 N2 C8 117.0(3)
C34 N2 Yb1 128.2(2)
C8 N2 Yb1 114.7(2)
C7 O1 C1 116.7(3)
C7 O1 Yb1 112.0(2)
C1 O1 Yb1 110.38(19)
C13 O2 Yb1 145.8(2)
C28 O3 Yb1 143.6(2)
C43 O4 Yb1 156.6(2)
C6 C1 C2 122.6(4)
C6 C1 O1 120.9(3)
C2 C1 O1 116.4(3)
C1 C2 C3 118.1(4)
C1 C2 N1 116.1(3)
C3 C2 N1 125.7(3)
C4 C3 C2 120.1(4)
C3 C4 C5 120.4(4)
C6 C5 C4 120.4(4)
C1 C6 C5 118.3(4)
C12 C7 C8 121.9(4)
C12 C7 O1 123.7(3)
C8 C7 O1 114.3(3)
C9 C8 C7 118.5(3)
C9 C8 N2 124.7(3)
C7 C8 N2 116.8(3)
C8 C9 C10 119.9(4)
C11 C10 C9 120.3(4)
C10 C11 C12 120.4(4)
C7 C12 C11 118.9(4)
O2 C13 C18 120.5(3)
O2 C13 C14 121.6(3)
C18 C13 C14 118.0(3)
C15 C14 C13 117.6(4)
C15 C14 C20 121.7(3)
C13 C14 C20 120.7(3)
C14 C15 C16 125.2(4)
C17 C16 C15 116.7(4)
C17 C16 C24 121.8(4)
C15 C16 C24 121.5(4)
C16 C17 C18 122.1(4)
C17 C18 C13 120.4(4)
C17 C18 C19 116.6(4)
C13 C18 C19 123.0(3)
N1 C19 C18 127.0(4)
C22 C20 C23 107.0(3)
C22 C20 C21 110.7(4)
C23 C20 C21 106.7(4)
C22 C20 C14 109.1(4)
C23 C20 C14 112.7(3)
C21 C20 C14 110.6(3)
C27A C24 C25 86.6(9)
C27A C24 C27 37.5(8)
C25 C24 C27 115.4(9)
C27A C24 C25A 118.2(9)
C25 C24 C25A 35.5(8)
C27 C24 C25A 133.0(8)
C27A C24 C16 108.0(6)
C25 C24 C16 113.0(6)
C27 C24 C16 113.5(6)
C25A C24 C16 113.0(6)
C27A C24 C26A 104.1(9)
C25 C24 C26A 127.8(9)
C27 C24 C26A 67.6(9)
C25A C24 C26A 101.3(9)
C16 C24 C26A 111.6(6)
C27A C24 C26 131.1(8)
C25 C24 C26 109.3(9)
C27 C24 C26 96.9(9)
C25A C24 C26 76.0(9)
C16 C24 C26 107.2(6)
C26A C24 C26 30.2(7)
O3 C28 C33 119.9(3)
O3 C28 C29 122.2(3)
C33 C28 C29 117.8(3)
C30 C29 C28 118.1(3)
C30 C29 C35 121.3(3)
C28 C29 C35 120.6(3)
C29 C30 C31 125.1(4)
C32 C31 C30 116.1(4)
C32 C31 C39 121.1(4)
C30 C31 C39 122.8(4)
C31 C32 C33 122.3(4)
C32 C33 C28 120.5(3)
C32 C33 C34 116.3(3)
C28 C33 C34 123.1(3)
N2 C34 C33 128.4(3)
C38 C35 C36 107.4(4)
C38 C35 C37 109.5(4)
C36 C35 C37 107.8(4)
C38 C35 C29 111.0(3)
C36 C35 C29 112.0(3)
C37 C35 C29 109.1(4)
C41A C39 C42 93.0(8)
C41A C39 C42A 113.7(8)
C42 C39 C42A 30.2(7)
C41A C39 C41 22.1(9)
C42 C39 C41 114.3(8)
C42A C39 C41 130.0(8)
C41A C39 C40 118.4(10)
C42 C39 C40 110.4(7)
C42A C39 C40 80.9(8)
C41 C39 C40 103.0(9)
C41A C39 C31 115.3(7)
C42 C39 C31 106.4(6)
C42A C39 C31 112.8(6)
C41 C39 C31 111.8(6)
C40 C39 C31 111.1(7)
C41A C39 C40A 106.0(9)
C42 C39 C40A 128.0(8)
C42A C39 C40A 99.4(8)
C41 C39 C40A 87.3(9)
C40 C39 C40A 19.2(7)
C31 C39 C40A 107.9(6)
O4 C43 C48 120.4(3)
O4 C43 C44 119.8(3)
C48 C43 C44 119.8(4)
C45 C44 C43 118.1(4)
C45 C44 C49 120.2(3)
C43 C44 C49 121.7(3)
C46 C45 C44 123.2(4)
C45 C46 C47 117.4(4)
C45 C46 C53 121.4(4)
C47 C46 C53 121.2(4)
C46 C47 C48 123.1(4)
C47 C48 C43 118.3(4)
C47 C48 C54 119.8(4)
C43 C48 C54 121.8(4)
C44 C49 C51 110.4(3)
C44 C49 C50 112.9(4)
C51 C49 C50 106.2(4)
C44 C49 C52 109.8(4)
C51 C49 C52 111.4(4)
C50 C49 C52 106.0(4)
C56 C54 C57 110.9(4)
C56 C54 C55 106.7(4)
C57 C54 C55 105.7(4)
C56 C54 C48 108.7(4)
C57 C54 C48 112.0(4)
C55 C54 C48 112.8(4)
C6T C1T C2T 120.0
C6T C1T C7T 120.0
C2T C1T C7T 120.0
C3T C2T C1T 120.0
C4T C3T C2T 120.0
C3T C4T C5T 120.0
C4T C5T C6T 120.0
C1T C6T C5T 120.0
C58 O5 C61 101.6(6)
O5 C58 C59 103.3(8)
C58 C59 C60 100.0(7)
C61 C60 C59 103.0(6)
O5 C61 C60 107.8(7)
C58A O5A C61A 108.1(10)
O5A C58A C59A 94.3(18)
C58A C59A C60A 105.0(8)
C59A C60A C61A 100.7(7)
O5A C61A C60A 102.2(12)

loop_
_geom_bond_atom_site_label_1
_geom_bond_atom_site_label_2
_geom_bond_distance
Yb1 O4 2.070(3)
Yb1 O2 2.104(2)
Yb1 O3 2.132(2)
Yb1 N2 2.389(3)
Yb1 N1 2.432(3)
Yb1 O1 2.514(2)
N1 C19 1.296(5)
N1 C2 1.422(5)
N2 C34 1.295(5)
N2 C8 1.427(4)
O1 C7 1.414(5)
O1 C1 1.414(5)
O2 C13 1.314(4)
O3 C28 1.303(4)
O4 C43 1.348(5)
C1 C6 1.376(5)
C1 C2 1.385(5)
C2 C3 1.389(6)
C3 C4 1.380(6)
C4 C5 1.385(6)
C5 C6 1.381(6)
C7 C12 1.374(5)
C7 C8 1.390(5)
C8 C9 1.390(5)
C9 C10 1.392(5)
C10 C11 1.378(6)
C11 C12 1.387(6)
C13 C18 1.421(5)
C13 C14 1.426(5)
C14 C15 1.387(5)
C14 C20 1.534(5)
C15 C16 1.389(6)
C16 C17 1.365(6)
C16 C24 1.525(6)
C17 C18 1.408(5)
C18 C19 1.433(5)
C20 C22 1.523(6)
C20 C23 1.530(5)
C20 C21 1.531(6)
C24 C27A 1.505(9)
C24 C25 1.517(9)
C24 C27 1.518(8)
C24 C25A 1.523(9)
C24 C26A 1.538(9)
C24 C26 1.555(9)
C28 C33 1.424(5)
C28 C29 1.428(5)
C29 C30 1.380(6)
C29 C35 1.542(5)
C30 C31 1.410(6)
C31 C32 1.369(5)
C31 C39 1.530(6)
C32 C33 1.408(5)
C33 C34 1.438(5)
C35 C38 1.524(6)
C35 C36 1.529(6)
C35 C37 1.537(6)
C39 C41A 1.508(9)
C39 C42 1.508(8)
C39 C42A 1.513(8)
C39 C41 1.525(8)
C39 C40 1.529(9)
C39 C40A 1.550(9)
C43 C48 1.416(6)
C43 C44 1.421(5)
C44 C45 1.395(5)
C44 C49 1.531(6)
C45 C46 1.383(6)
C46 C47 1.385(6)
C46 C53 1.507(6)
C47 C48 1.395(6)
C48 C54 1.542(6)
C49 C51 1.538(6)
C49 C50 1.539(6)
C49 C52 1.543(6)
C54 C56 1.529(7)
C54 C57 1.530(7)
C54 C55 1.538(7)
C1T C6T 1.3900
C1T C2T 1.3906
C1T C7T 1.5125
C2T C3T 1.3900
C3T C4T 1.3899
C4T C5T 1.3900
C5T C6T 1.3906
O5 C58 1.4468
O5 C61 1.485(9)
C58 C59 1.563(9)
C59 C60 1.597(9)
C60 C61 1.533(9)
O5A C58A 1.433(10)
O5A C61A 1.441(10)
C58A C59A 1.538(10)
C59A C60A 1.551(9)
C60A C61A 1.576(10)
